data_4509263
loop_
_publ_author_name
'Michaelides, Adonis'
'Skoulika, Stavroula'

_publ_section_title
;
 Anion-Induced Formation of Lanthanide-Organic Chains From 3D Framework
 Solids. Anion Exchange in a Crystal-to-Crystal Manner
;
_journal_issue 5
_journal_name_full 'Crystal Growth &amp; Design'
_journal_page_first 2039
_journal_paper_doi 10.1021/cg801138e
_journal_volume 9
_journal_year 2009
_chemical_formula_sum 'C3 H10 Cl0.5 O5 Sm0.5'
_chemical_formula_weight 219.01
_chemical_name_systematic
; 
 ? 
;
_space_group_IT_number 15
_symmetry_cell_setting monoclinic
_symmetry_space_group_name_Hall '-C 2yc'
_symmetry_space_group_name_H-M 'C 1 2/c 1'
_atom_sites_solution_hydrogens geom
_atom_sites_solution_primary direct
_atom_sites_solution_secondary difmap
_audit_creation_method SHELXL-97
_cell_angle_alpha 90.00
_cell_angle_beta 123.60(2)
_cell_angle_gamma 90.00
_cell_formula_units_Z 8
_cell_length_a 12.452(3)
_cell_length_b 15.513(2)
_cell_length_c 9.030(4)
_cell_measurement_reflns_used 25
_cell_measurement_temperature 293(2)
_cell_measurement_theta_max 12.6
_cell_measurement_theta_min 5.9
_cell_volume 1452.9(8)
_computing_structure_refinement 'SHELXL-97 (Sheldrick, 1997)'
_computing_structure_solution 'SHELXS-97 (Sheldrick, 1990)'
_diffrn_ambient_temperature 293(2)
_diffrn_measured_fraction_theta_full 0.998
_diffrn_measured_fraction_theta_max 0.998
_diffrn_measurement_device_type P4
_diffrn_measurement_method scintillation
_diffrn_radiation_monochromator graphite
_diffrn_radiation_source 'fine-focus sealed tube'
_diffrn_radiation_type MoK\a
_diffrn_radiation_wavelength 0.71073
_diffrn_reflns_av_R_equivalents 0.0228
_diffrn_reflns_av_sigmaI/netI 0.0441
_diffrn_reflns_limit_h_max 14
_diffrn_reflns_limit_h_min 0
_diffrn_reflns_limit_k_max 18
_diffrn_reflns_limit_k_min 0
_diffrn_reflns_limit_l_max 8
_diffrn_reflns_limit_l_min -10
_diffrn_reflns_number 1339
_diffrn_reflns_theta_full 24.98
_diffrn_reflns_theta_max 24.98
_diffrn_reflns_theta_min 2.36
_diffrn_standards_decay_% none
_diffrn_standards_interval_count 100
_diffrn_standards_number 2
_exptl_absorpt_coefficient_mu 4.263
_exptl_absorpt_correction_T_max 0.860
_exptl_absorpt_correction_T_min 0.546
_exptl_absorpt_correction_type empirical
_exptl_crystal_colour colorless
_exptl_crystal_density_diffrn 2.003
_exptl_crystal_density_method 'not measured'
_exptl_crystal_description prismatic
_exptl_crystal_F_000 860
_exptl_crystal_size_max 0.15
_exptl_crystal_size_mid 0.12
_exptl_crystal_size_min 0.10
_refine_diff_density_max 0.938
_refine_diff_density_min -0.826
_refine_diff_density_rms 0.156
_refine_ls_extinction_method none
_refine_ls_goodness_of_fit_ref 1.189
_refine_ls_hydrogen_treatment mixed
_refine_ls_matrix_type fullcycle
_refine_ls_number_parameters 107
_refine_ls_number_reflns 1280
_refine_ls_number_restraints 7
_refine_ls_restrained_S_all 1.189
_refine_ls_R_factor_all 0.0358
_refine_ls_R_factor_gt 0.0328
_refine_ls_shift/su_max 0.018
_refine_ls_shift/su_mean 0.002
_refine_ls_structure_factor_coef Fsqd
_refine_ls_weighting_details 'w=1/[\s^2^(Fo^2^)+(0.0553P)^2^+6.0739P] where P=(Fo^2^+2Fc^2^)/3'
_refine_ls_weighting_scheme calc
_refine_ls_wR_factor_gt 0.0982
_refine_ls_wR_factor_ref 0.0998
_reflns_number_gt 1206
_reflns_number_total 1280
_reflns_threshold_expression >2sigma(I)
_cod_data_source_file cg801138esup2.cif
_cod_data_source_block smadclb
_cod_depositor_comments
;
The following automatic conversions were performed:

'_symmetry_cell_setting' value 'Monoclinic' changed to 'monoclinic'
according to /home/saulius/struct/CIF-dictionaries/cif_core.dic
dictionary named 'cif_core.dic' version 2.4.2 from 2011-04-26.

Automatic conversion script
Id: cif_fix_values 1891 2012-01-12 08:04:46Z andrius 

The following automatic conversions were performed:

'_refine_ls_weighting_scheme' value 'calc
w=1/[\s^2^(Fo^2^)+(0.0553P)^2^+6.0739P] where P=(Fo^2^+2Fc^2^)/3' was
changed to 'calc'. New tag '_refine_ls_weighting_details' was
created. The value of the new tag was set to
'w=1/[\s^2^(Fo^2^)+(0.0553P)^2^+6.0739P] where P=(Fo^2^+2Fc^2^)/3'.

Automatic conversion script
Id: cif_fix_values 3143 2015-03-26 13:38:13Z robertas 
;
_cod_original_sg_symbol_H-M C2/c
_cod_original_formula_sum 'C3 H10 Cl0.50 O5 Sm0.50'
_cod_database_code 4509263

loop_
_symmetry_equiv_pos_as_xyz
'x, y, z'
'x, -y, z+1/2'
'x+1/2, y+1/2, z'
'x+1/2, -y+1/2, z+1/2'
'-x, -y, -z'
'-x, y, -z-1/2'
'-x+1/2, -y+1/2, -z'
'-x+1/2, y+1/2, -z-1/2'

loop_
_atom_site_label
_atom_site_type_symbol
_atom_site_fract_x
_atom_site_fract_y
_atom_site_fract_z
_atom_site_U_iso_or_equiv
_atom_site_adp_type
_atom_site_occupancy
_atom_site_calc_flag
_atom_site_refinement_flags
_atom_site_disorder_assembly
_atom_site_disorder_group
Sm Sm 0.0000 0.36724(3) 0.7500 0.0182(2) Uani 1 d S . .
C1 C 0.2036(6) 0.3612(4) 0.6864(9) 0.0244(14) Uani 1 d . . .
C2 C 0.3048(7) 0.3542(5) 0.6436(11) 0.0302(16) Uani 1 d . . .
H2A H 0.3882 0.3697 0.7480 0.036 Uiso 1 calc R . .
H2B H 0.2848 0.3946 0.5497 0.036 Uiso 1 calc R . .
C3 C 0.3121(7) 0.2634(5) 0.5850(11) 0.0361(18) Uani 1 d . . .
H3A H 0.3820 0.2608 0.5672 0.043 Uiso 1 calc R . .
H3B H 0.3313 0.2230 0.6786 0.043 Uiso 1 calc R . .
O1 O 0.2089(5) 0.3145(3) 0.8020(6) 0.0281(11) Uani 1 d . . .
O2 O 0.1095(5) 0.4142(3) 0.5994(7) 0.0305(11) Uani 1 d . . .
O3 O 0.0000 0.5269(5) 0.7500 0.044(2) Uani 1 d SD . .
O4 O 0.0533(5) 0.2450(3) 0.9430(7) 0.0316(11) Uani 1 d D . .
O5 O 0.1677(5) 0.4191(4) 1.0462(8) 0.0439(15) Uani 1 d D . .
H4A H 0.029(10) 0.204(6) 0.850(11) 0.080 Uiso 1 d D . .
H4B H 0.151(7) 0.221(7) 1.034(12) 0.080 Uiso 1 d D . .
H5A H 0.143(10) 0.478(5) 1.057(16) 0.080 Uiso 1 d D . .
H5B H 0.251(7) 0.412(7) 1.113(15) 0.080 Uiso 1 d D . .
H3W H -0.029(12) 0.574(6) 0.667(13) 0.080 Uiso 1 d D . .
Cl1 Cl 0.4426(6) 0.4383(4) 1.3934(8) 0.0470(14) Uani 0.50 d P A 1
O6 O 0.4296(15) 0.4154(10) 1.319(2) 0.046(4) Uani 0.50 d P B 2

loop_
_atom_site_aniso_label
_atom_site_aniso_U_11
_atom_site_aniso_U_22
_atom_site_aniso_U_33
_atom_site_aniso_U_23
_atom_site_aniso_U_13
_atom_site_aniso_U_12
Sm 0.0183(3) 0.0181(3) 0.0184(3) 0.000 0.0101(2) 0.000
C1 0.019(3) 0.026(3) 0.025(3) -0.007(3) 0.010(3) -0.005(3)
C2 0.028(4) 0.035(4) 0.032(4) -0.004(3) 0.020(3) 0.000(3)
C3 0.030(4) 0.047(5) 0.035(4) -0.004(3) 0.021(4) 0.002(3)
O1 0.025(2) 0.031(3) 0.030(3) 0.009(2) 0.017(2) 0.006(2)
O2 0.028(3) 0.032(3) 0.035(3) 0.012(2) 0.020(2) 0.008(2)
O3 0.072(6) 0.026(4) 0.031(4) 0.000 0.027(4) 0.000
O4 0.028(3) 0.030(3) 0.029(3) 0.008(2) 0.011(2) 0.002(2)
O5 0.027(3) 0.044(4) 0.039(3) -0.016(3) 0.005(3) 0.002(2)
Cl1 0.045(3) 0.039(3) 0.043(3) -0.002(2) 0.016(3) 0.008(2)
O6 0.030(7) 0.030(9) 0.066(12) -0.006(7) 0.019(8) 0.005(6)

loop_
_atom_type_symbol
_atom_type_description
_atom_type_scat_dispersion_real
_atom_type_scat_dispersion_imag
_atom_type_scat_source
C C 0.0033 0.0016 'International Tables Vol C Tables 4.2.6.8 and 6.1.1.4'
H H 0.0000 0.0000 'International Tables Vol C Tables 4.2.6.8 and 6.1.1.4'
O O 0.0106 0.0060 'International Tables Vol C Tables 4.2.6.8 and 6.1.1.4'
Sm Sm -0.1638 3.4418 'International Tables Vol C Tables 4.2.6.8 and 6.1.1.4'
Cl Cl 0.1484 0.1585 'International Tables Vol C Tables 4.2.6.8 and 6.1.1.4'

loop_
_geom_angle_atom_site_label_1
_geom_angle_atom_site_label_2
_geom_angle_atom_site_label_3
_geom_angle
_geom_angle_site_symmetry_1
_geom_angle_site_symmetry_3
O4 Sm O4 76.0(3) 6_557 .
O4 Sm O5 141.0(2) 6_557 .
O4 Sm O5 75.0(2) . .
O4 Sm O5 75.0(2) 6_557 6_557
O4 Sm O5 141.0(2) . 6_557
O5 Sm O5 141.6(3) . 6_557
O4 Sm O3 141.99(15) 6_557 .
O4 Sm O3 141.99(15) . .
O5 Sm O3 70.80(16) . .
O5 Sm O3 70.80(16) 6_557 .
O4 Sm O2 127.34(19) 6_557 6_557
O4 Sm O2 81.4(2) . 6_557
O5 Sm O2 72.7(2) . 6_557
O5 Sm O2 96.1(2) 6_557 6_557
O3 Sm O2 73.12(14) . 6_557
O4 Sm O2 81.4(2) 6_557 .
O4 Sm O2 127.34(19) . .
O5 Sm O2 96.1(2) . .
O5 Sm O2 72.7(2) 6_557 .
O3 Sm O2 73.12(14) . .
O2 Sm O2 146.2(3) 6_557 .
O4 Sm O1 76.45(18) 6_557 6_557
O4 Sm O1 73.78(18) . 6_557
O5 Sm O1 118.8(2) . 6_557
O5 Sm O1 74.5(2) 6_557 6_557
O3 Sm O1 109.03(12) . 6_557
O2 Sm O1 51.56(17) 6_557 6_557
O2 Sm O1 144.19(18) . 6_557
O4 Sm O1 73.78(18) 6_557 .
O4 Sm O1 76.45(18) . .
O5 Sm O1 74.5(2) . .
O5 Sm O1 118.8(2) 6_557 .
O3 Sm O1 109.03(13) . .
O2 Sm O1 144.19(18) 6_557 .
O2 Sm O1 51.56(17) . .
O1 Sm O1 141.9(3) 6_557 .
O4 Sm C1 75.63(19) 6_557 .
O4 Sm C1 101.4(2) . .
O5 Sm C1 85.2(2) . .
O5 Sm C1 96.0(2) 6_557 .
O3 Sm C1 91.85(15) . .
O2 Sm C1 156.29(19) 6_557 .
O2 Sm C1 26.25(19) . .
O1 Sm C1 151.99(18) 6_557 .
O1 Sm C1 25.33(19) . .
O4 Sm C1 101.4(2) 6_557 6_557
O4 Sm C1 75.63(19) . 6_557
O5 Sm C1 96.0(2) . 6_557
O5 Sm C1 85.2(2) 6_557 6_557
O3 Sm C1 91.85(14) . 6_557
O2 Sm C1 26.25(19) 6_557 6_557
O2 Sm C1 156.29(19) . 6_557
O1 Sm C1 25.33(19) 6_557 6_557
O1 Sm C1 151.99(18) . 6_557
C1 Sm C1 176.3(3) . 6_557
O1 C1 O2 119.6(7) . .
O1 C1 C2 120.5(7) . .
O2 C1 C2 119.9(7) . .
O1 C1 Sm 59.8(4) . .
O2 C1 Sm 59.8(4) . .
C2 C1 Sm 176.4(5) . .
C1 C2 C3 111.9(7) . .
C1 C2 H2A 109.2 . .
C3 C2 H2A 109.2 . .
C1 C2 H2B 109.2 . .
C3 C2 H2B 109.2 . .
H2A C2 H2B 107.9 . .
C3 C3 C2 112.4(9) 7_556 .
C3 C3 H3A 109.1 7_556 .
C2 C3 H3A 109.1 . .
C3 C3 H3B 109.1 7_556 .
C2 C3 H3B 109.1 . .
H3A C3 H3B 107.8 . .
C1 O1 Sm 94.9(4) . .
C1 O2 Sm 93.9(4) . .
Sm O3 H3W 139(7) . .
Sm O4 H4A 94(7) . .
Sm O4 H4B 124(7) . .
H4A O4 H4B 96(7) . .
Sm O5 H5A 107(7) . .
Sm O5 H5B 134(8) . .
H5A O5 H5B 111(8) . .

loop_
_geom_bond_atom_site_label_1
_geom_bond_atom_site_label_2
_geom_bond_distance
_geom_bond_site_symmetry_2
Sm O4 2.407(6) 6_557
Sm O4 2.407(6) .
Sm O5 2.445(6) .
Sm O5 2.445(6) 6_557
Sm O3 2.477(9) .
Sm O2 2.508(5) 6_557
Sm O2 2.508(5) .
Sm O1 2.511(5) 6_557
Sm O1 2.511(5) .
Sm C1 2.894(8) .
Sm C1 2.894(8) 6_557
C1 O1 1.243(9) .
C1 O2 1.283(9) .
C1 C2 1.512(11) .
C2 C3 1.525(12) .
C2 H2A 0.9700 .
C2 H2B 0.9700 .
C3 C3 1.514(17) 7_556
C3 H3A 0.9700 .
C3 H3B 0.9700 .
O3 H3W 0.96(7) .
O4 H4A 0.96(7) .
O4 H4B 1.09(7) .
O5 H5A 0.99(7) .
O5 H5B 0.87(7) .

loop_
_geom_torsion_atom_site_label_1
_geom_torsion_atom_site_label_2
_geom_torsion_atom_site_label_3
_geom_torsion_atom_site_label_4
_geom_torsion
_geom_torsion_site_symmetry_1
_geom_torsion_site_symmetry_4
O4 Sm C1 O1 -82.4(4) 6_557 .
O4 Sm C1 O1 -10.2(5) . .
O5 Sm C1 O1 63.4(4) . .
O5 Sm C1 O1 -155.1(4) 6_557 .
O3 Sm C1 O1 134.0(4) . .
O2 Sm C1 O1 84.4(6) 6_557 .
O2 Sm C1 O1 177.7(7) . .
O1 Sm C1 O1 -87.0(7) 6_557 .
O4 Sm C1 O2 99.9(5) 6_557 .
O4 Sm C1 O2 172.1(4) . .
O5 Sm C1 O2 -114.3(5) . .
O5 Sm C1 O2 27.1(5) 6_557 .
O3 Sm C1 O2 -43.8(4) . .
O2 Sm C1 O2 -93.3(8) 6_557 .
O1 Sm C1 O2 95.3(6) 6_557 .
O1 Sm C1 O2 -177.7(7) . .
C1 Sm C1 O2 136.2(4) 6_557 .
O3 Sm C1 C2 -130(8) . .
O1 C1 C2 C3 58.1(10) . .
O2 C1 C2 C3 -120.0(8) . .
C1 C2 C3 C3 62.8(11) . 7_556
O2 C1 O1 Sm 2.2(7) . .
C2 C1 O1 Sm -175.8(6) . .
O4 Sm O1 C1 90.6(5) 6_557 .
O4 Sm O1 C1 169.7(5) . .
O5 Sm O1 C1 -112.4(5) . .
O5 Sm O1 C1 28.5(5) 6_557 .
O3 Sm O1 C1 -49.5(4) . .
O2 Sm O1 C1 -136.8(4) 6_557 .
O2 Sm O1 C1 -1.3(4) . .
O1 Sm O1 C1 130.5(4) 6_557 .
C1 Sm O1 C1 174.3(4) 6_557 .
O1 C1 O2 Sm -2.2(7) . .
C2 C1 O2 Sm 175.9(6) . .
O4 Sm O2 C1 -74.8(4) 6_557 .
O4 Sm O2 C1 -9.8(5) . .
O5 Sm O2 C1 66.0(5) . .
O5 Sm O2 C1 -151.7(5) 6_557 .
O3 Sm O2 C1 133.7(4) . .
O2 Sm O2 C1 133.7(4) 6_557 .
O1 Sm O2 C1 -127.0(4) 6_557 .
O1 Sm O2 C1 1.2(4) . .
C1 Sm O2 C1 -173.6(5) 6_557 .
